data_1541973
loop_
_publ_author_name
'Harrison, P.G.'
'Haylett, B.J.'
'King, T.J.'

_publ_section_title
;
 The Crystal and Molecular Structure of Di-Ammonium Trichlorostannate(II)
 Chloride Monohydrate. Structural Correlations for Chlorotin(II)
 Derivatives
;
_journal_name_full 'Inorganica Chimica Acta'
_journal_page_first 265
_journal_page_last 270
_journal_volume 75
_journal_year 1983
_chemical_formula_sum 'Cl4 H10 N2 O Sn'
_chemical_name_systematic '(N H4)2 Sn Cl3 Cl (H2 O)'
_space_group_IT_number 33
_symmetry_space_group_name_Hall 'P 2c -2n'
_symmetry_space_group_name_H-M 'P n a 21'
_cell_angle_alpha 90
_cell_angle_beta 90
_cell_angle_gamma 90
_cell_formula_units_Z 4
_cell_length_a 12.331
_cell_length_b 8.379
_cell_length_c 9.293
_cell_volume 960.166
_citation_journal_id_ASTM ICHAA3
_cod_data_source_file Harrison_ICHAA3_1983_1842.cif
_cod_data_source_block H10Cl4N2O1Sn1
_cod_original_cell_volume 960.1663
_cod_original_formula_sum 'H10 Cl4 N2 O1 Sn1'
_cod_database_code 1541973

loop_
_symmetry_equiv_pos_as_xyz
x,y,z
-x,-y,z+1/2
-x+1/2,y+1/2,z+1/2
x+1/2,-y+1/2,z

loop_
_atom_site_label
_atom_site_type_symbol
_atom_site_fract_x
_atom_site_fract_y
_atom_site_fract_z
_atom_site_occupancy
_atom_site_U_iso_or_equiv
_atom_site_attached_hydrogens
Cl2 Cl-1 -0.0616 0.1967 0.0581 1 0.0 0
Cl3 Cl-1 -0.0596 0.1959 0.4419 1 0.0 0
N1 N-3 -0.186 -0.362 0.476 1 0.0 4
Cl1 Cl-1 0.1817 0.1009 0.2462 1 0.0 0
O1 O-2 -0.0322 -0.4168 0.257 1 0.0 2
N2 N-3 -0.172 -0.378 0.014 1 0.0 4
Cl4 Cl-1 -0.273 -0.1087 0.2491 1 0.0 0
Sn1 Sn+2 -0.012 -0.01022 0.25 1 0.0 0
